data_1100414
loop_
_publ_author_name
'Hillwig, Ralf'
'Harms, Klaus'
'Dehnicke, Kurt'

_publ_section_title
;
 Zur Chemie des Tris(trimethylstannyl) amins. Die Kristallstrukturen von
[Me~3~In--N(SnMe~3~)~3~] and [RClln--N(SnMe~3~)~2~]~2~ mit R\\db Methyl
 und Ethyl
;
_journal_coden_ASTM JORCAI
_journal_issue 1-2
_journal_name_full 'Journal of Organometallic Chemistry'
_journal_page_first 327
_journal_page_last 332
_journal_paper_doi 10.1016/0022-328x(95)05706-u
_journal_volume 501
_journal_year 1995
_chemical_formula_sum 'C16 H46 Cl2 In2 N2 Sn4'
_space_group_IT_number 14
_symmetry_cell_setting monoclinic
_symmetry_space_group_name_Hall '-P 2yn'
_symmetry_space_group_name_H-M 'P 1 21/n 1'
_cell_angle_alpha 90
_cell_angle_beta 94.71(1)
_cell_angle_gamma 90
_cell_formula_units_Z 2
_cell_length_a 11.262(1)
_cell_length_b 9.931(2)
_cell_length_c 14.603(1)
_cod_original_sg_symbol_H-M 'P 21/n'
_cod_database_code 1100414

loop_
_symmetry_equiv_pos_site_id
_symmetry_equiv_pos_as_xyz
1 x,y,z
2 1/2-x,1/2+y,1/2-z
3 -x,-y,-z
4 -1/2+x,-1/2-y,-1/2+z

loop_
_atom_site_label
_atom_site_type_symbol
_atom_site_fract_x
_atom_site_fract_y
_atom_site_fract_z
In1 In 0.59571(3) 0.11311(4) 0.00676(2)
Sn1 Sn 0.30982(3) 0.19890(4) -0.11813(3)
Sn2 Sn 0.32897(4) 0.18816(4) 0.11739(3)
Cl1 Cl 0.64198(14) 0.1537(2) 0.17003(10)
N1 N 0.4004(4) 0.1077(5) 0.0002(3)
C1 C 0.7084(6) 0.2411(7) -0.0656(5)
C2 C 0.8336(7) 0.2481(12) -0.0259(7)
C3 C 0.2794(8) 0.4057(8) -0.0860(6)
C4 C 0.1447(6) 0.0957(8) -0.1465(5)
C5 C 0.4239(6) 0.2008(8) -0.2266(5)
C6 C 0.1402(6) 0.1989(11) 0.0883(6)
C7 C 0.3552(8) 0.0641(9) 0.2360(5)
C8 C 0.4018(8) 0.3833(8) 0.1453(6)
H1 H 0.7078(6) 0.23090(7) -0.1298(5)
H2 H 0.6746(6) 0.3331(7) -0.0672(5)
H3 H 0.8736(23) 0.3244(55) -0.0529(46)
H4 H 0.8749(22) 0.1645(38) -0.0395(52)
H5 H 0.8352(7) 0.2601(89) 0.0408(11)
H6 H 0.2338(48) 0.4111(8) -0.0318(26)
H7 H 0.2345(49) 0.4491(18) -0.1383(17)
H8 H 0.3560(8) 0.4516(17) -0.0734(42)
H9 H 0.0787(6) 0.1593(13) -0.1434(37)
H10 H 0.1378(22) 0.0241(36) -0.1010(23)
H11 H 0.1418(21) 0.0561(47) -0.2081(15)
H12 H 0.4068(34) 0.2804(30) -0.2651(22)
H13 H 0.4107(35) 0.1193(27) -0.2638(22)
H14 H 0.5071(6) 0.2037(56) -0.2009(5)
H15 H 0.1207(7) 0.2723(48) 0.0448(39)
H16 H 0.1025(8) 0.2159(74) 0.1453(10)
H17 H 0.1109(10) 0.1135(28) 0.0615(46)
H18 H 0.3102(47) 0.1007(37) 0.2850(16)
H19 H 0.4402(11) 0.0617(53) 0.2568(26)
H20 H 0.3274(53) -0.0274(8) 0.2209(13)
H21 H 0.422(5) 0.3931(23) 0.2115(7)
H22 H 0.3431(21) 0.4519(8) 0.1244(38)
H23 H 0.4738(31) 0.3947(23) 0.1127(33)
N1B* N 0.5996(4) -0.1077(5) -0.0002(3)
In1B* In 0.40429(3) -0.11311(4) -0.00676(2)
Sn1B* Sn 0.69018(3) -0.19890(4) 0.11813(3)
Sn2B* Sn 0.67103(4) -0.18816(4) -0.11739(3)
Cl1B* Cl 0.35802(14) -0.1537(2) -0.17003(10)
C1B* C 0.2916(6) -0.2411(7) 0.0656(5)
C3B* C 0.7206(8) -0.4057(8) 0.0860(6)
C4B* C 0.8553(6) -0.0957(8) 0.1465(5)
C5B* C 0.5761(6) -0.2008(8) 0.2266(5)
C6B* C 0.8598(6) -0.1989(11) -0.0883(6)
C7B* C 0.6448(8) -0.0641(9) -0.2360(5)
C8B* C 0.5982(8) -0.3833(8) -0.1453(6)
C2B* C 0.1664(7) -0.2481(12) 0.0259(7)
H1B* H 0.2922(6) -0.23090(7) 0.1298(5)
H2B* H 0.3254(6) -0.3331(7) 0.0672(5)
H6B* H 0.7662(48) -0.4111(8) 0.0318(26)
H7B* H 0.7655(49) -0.4491(18) 0.1383(17)
H8B* H 0.6440(8) -0.4516(17) 0.0734(42)
H9B* H 0.9213(6) -0.1593(13) 0.1434(37)
H10B* H 0.8622(22) -0.0241(36) 0.1010(23)
H11B* H 0.8582(21) -0.0561(47) 0.2081(15)
H12B* H 0.5932(34) -0.2804(30) 0.2651(22)
H13B* H 0.5893(35) -0.1193(27) 0.2638(22)
H14B* H 0.4929(6) -0.2037(56) 0.2009(5)
H15B* H 0.8793(7) -0.2723(48) -0.0448(39)
H16B* H 0.8975(8) -0.2159(74) -0.1453(10)
H17B* H 0.8891(10) -0.1135(28) -0.0615(46)
H18B* H 0.6898(47) -0.1007(37) -0.2850(16)
H19B* H 0.5598(11) -0.0617(53) -0.2568(26)
H20B* H 0.6726(53) 0.0274(8) -0.2209(13)
H21B* H 0.578(5) -0.3931(23) -0.2115(7)
H22B* H 0.6569(21) -0.4519(8) -0.1244(38)
H23B* H 0.5262(31) -0.3947(23) -0.1127(33)
H3B* H 0.1264(23) -0.3244(55) 0.0529(46)
H4B* H 0.1251(22) -0.1645(38) 0.0395(52)
H5B* H 0.1648(7) -0.2601(89) -0.0408(11)

loop_
_atom_type_symbol
_atom_type_radius_bond
C 0.68
H 0.23
Cl 0.99
In 1.35
N 0.68
Sn 1.46
